data_4133787
loop_
_publ_author_name
'Lv, Ze-Jie'
'Huang, Zhe'
'Shen, Jinghang'
'Zhang, Wen-Xiong'
'Xi, Zhenfeng'

_publ_section_title
;
 Well-Defined Scandacyclopropenes: Synthesis, Structure, and Reactivity.
;
_journal_issue 51
_journal_name_full 'Journal of the American Chemical Society'
_journal_page_first 20547
_journal_page_last 20555
_journal_paper_doi 10.1021/jacs.9b11631
_journal_volume 141
_journal_year 2019
_chemical_formula_moiety 'C39 H57 N3 O Sc Si, C18 H36 K N2 O6'
_chemical_formula_sum 'C57 H93 K N5 O7 Sc Si'
_chemical_formula_weight 1072.51
_space_group_crystal_system orthorhombic
_space_group_IT_number 19
_space_group_name_Hall 'P 2ac 2ab'
_space_group_name_H-M_alt 'P 21 21 21'
_atom_sites_solution_hydrogens geom
_audit_creation_date 2019-10-27
_audit_creation_method
;
Olex2 1.2
(compiled 2018.05.29 svn.r3508 for OlexSys, GUI svn.r5506)
;
_cell_angle_alpha 90
_cell_angle_beta 90
_cell_angle_gamma 90
_cell_formula_units_Z 4
_cell_length_a 10.8626(2)
_cell_length_b 16.8834(4)
_cell_length_c 33.3909(7)
_cell_measurement_reflns_used 21932
_cell_measurement_temperature 180.00(10)
_cell_measurement_theta_max 28.9370
_cell_measurement_theta_min 2.2030
_cell_volume 6123.8(2)
_computing_cell_refinement 'CrysAlisPro 1.171.39.28b (Rigaku OD, 2015)'
_computing_data_collection 'CrysAlisPro 1.171.39.28b (Rigaku OD, 2015)'
_computing_data_reduction 'CrysAlisPro 1.171.39.28b (Rigaku OD, 2015)'
_computing_molecular_graphics 'Olex2 (Dolomanov et al., 2009)'
_computing_publication_material 'Olex2 (Dolomanov et al., 2009)'
_computing_structure_refinement 'ShelXL (Sheldrick, 2015)'
_diffrn_ambient_environment N~2~
_diffrn_ambient_temperature 180.00(10)
_diffrn_detector 'CCD plate'
_diffrn_measured_fraction_theta_full 0.998
_diffrn_measured_fraction_theta_max 0.998
_diffrn_measurement_details
;
List of Runs (angles in degrees, time in seconds):

  # Type    Start    End  Width  t~exp~   \w     \q     \k     \f   Frames
--------------------------------------------------------------------------
  1  \w    -79.00 -34.00   0.50   17.63    --   -9.50  19.00 150.00   90
  2  \w     21.00  47.00   0.50   17.63    --   -9.50  19.00 150.00   52
  3  \w    -22.00  29.00   0.50   17.63    --   -9.50 -82.00  30.00  102
  4  \w    -23.00   7.00   0.50   17.63    --   -9.50  19.00 150.00   60
  5  \w    -79.00 -31.00   0.50   17.63    --    9.50 -57.00  60.00   96
  6  \w    -45.00  47.00   0.50   17.63    --    9.50 -77.00-150.00  184
;
_diffrn_measurement_device 'four-circle diffractometer'
_diffrn_measurement_device_type 'XtaLAB AFC12 (RINC): Kappa single'
_diffrn_measurement_method '\w scans'
_diffrn_orient_matrix_type 'CrysAlisPro convention (1999,Acta A55,543-557)'
_diffrn_orient_matrix_UB_11 0.0095966000
_diffrn_orient_matrix_UB_12 0.0272442000
_diffrn_orient_matrix_UB_13 -0.0158537000
_diffrn_orient_matrix_UB_21 0.0528801000
_diffrn_orient_matrix_UB_22 -0.0215200000
_diffrn_orient_matrix_UB_23 -0.0060687000
_diffrn_orient_matrix_UB_31 -0.0370935000
_diffrn_orient_matrix_UB_32 -0.0236558000
_diffrn_orient_matrix_UB_33 -0.0127669000
_diffrn_radiation_monochromator graphite
_diffrn_radiation_probe x-ray
_diffrn_radiation_type MoK\a
_diffrn_radiation_wavelength 0.71073
_diffrn_reflns_av_R_equivalents 0.0297
_diffrn_reflns_av_unetI/netI 0.0298
_diffrn_reflns_Laue_measured_fraction_full 0.998
_diffrn_reflns_Laue_measured_fraction_max 0.998
_diffrn_reflns_limit_h_max 13
_diffrn_reflns_limit_h_min -13
_diffrn_reflns_limit_k_max 20
_diffrn_reflns_limit_k_min -20
_diffrn_reflns_limit_l_max 40
_diffrn_reflns_limit_l_min -41
_diffrn_reflns_number 45894
_diffrn_reflns_point_group_measured_fraction_full 0.998
_diffrn_reflns_point_group_measured_fraction_max 0.997
_diffrn_reflns_theta_full 25.242
_diffrn_reflns_theta_max 26.017
_diffrn_reflns_theta_min 1.971
_diffrn_source 'fine-focus sealed X-ray tube'
_diffrn_source_type 'Enhance (Mo) X-ray Source'
_exptl_absorpt_coefficient_mu 0.259
_exptl_absorpt_correction_T_max 1.00000
_exptl_absorpt_correction_T_min 0.62469
_exptl_absorpt_correction_type multi-scan
_exptl_absorpt_process_details
;
CrysAlisPro 1.171.39.28b (Rigaku Oxford Diffraction, 2015)
Empirical absorption correction using spherical harmonics,
 implemented in SCALE3 ABSPACK scaling algorithm.
;
_exptl_crystal_colour 'clear light yellow'
_exptl_crystal_colour_lustre clear
_exptl_crystal_colour_modifier light
_exptl_crystal_colour_primary yellow
_exptl_crystal_density_diffrn 1.163
_exptl_crystal_description block
_exptl_crystal_F_000 2320
_exptl_crystal_size_max 0.13
_exptl_crystal_size_mid 0.1
_exptl_crystal_size_min 0.08
_refine_diff_density_max 0.540
_refine_diff_density_min -0.247
_refine_diff_density_rms 0.035
_refine_ls_abs_structure_details
;
 Flack x determined using 4448 quotients [(I+)-(I-)]/[(I+)+(I-)]
 (Parsons, Flack and Wagner, Acta Cryst. B69 (2013) 249-259).
;
_refine_ls_abs_structure_Flack -0.006(7)
_refine_ls_extinction_method none
_refine_ls_goodness_of_fit_ref 1.018
_refine_ls_hydrogen_treatment constr
_refine_ls_matrix_type full
_refine_ls_number_parameters 662
_refine_ls_number_reflns 12033
_refine_ls_number_restraints 1
_refine_ls_restrained_S_all 1.018
_refine_ls_R_factor_all 0.0403
_refine_ls_R_factor_gt 0.0348
_refine_ls_shift/su_max 0.001
_refine_ls_shift/su_mean 0.000
_refine_ls_structure_factor_coef Fsqd
_refine_ls_weighting_details 'w=1/[\s^2^(Fo^2^)+(0.0426P)^2^+1.5060P] where P=(Fo^2^+2Fc^2^)/3'
_refine_ls_weighting_scheme calc
_refine_ls_wR_factor_gt 0.0812
_refine_ls_wR_factor_ref 0.0835
_reflns_Friedel_coverage 0.805
_reflns_Friedel_fraction_full 0.997
_reflns_Friedel_fraction_max 0.996
_reflns_number_gt 10939
_reflns_number_total 12033
_reflns_threshold_expression 'I > 2\s(I)'
_cod_data_source_file ja9b11631_si_002.cif
_cod_data_source_block 5
_cod_depositor_comments 'Adding full bibliography for 4133782--4133791.cif.'
_cod_database_code 4133787
_shelx_shelxl_version_number 2017/1
_chemical_oxdiff_formula 'Sc C H N O K Si'
_shelx_space_group_comment
;
The symmetry employed for this shelxl refinement is uniquely defined
by the following loop, which should always be used as a source of
symmetry information in preference to the above space-group names.
They are only intended as comments.
;
_shelx_estimated_absorpt_t_max 0.980
_shelx_estimated_absorpt_t_min 0.967
_reflns_odcompleteness_completeness 99.87
_reflns_odcompleteness_iscentric 1
_reflns_odcompleteness_theta 27.42
_olex2_refinement_description
;
1. Fixed Uiso
 At 1.2 times of:
  All C(H) groups, All C(H,H) groups
 At 1.5 times of:
  All C(H,H,H) groups
2. Rigid bond restraints
 C13, C14
 with sigma for 1-2 distances of 0.005 and sigma for 1-3 distances of 0.005
3.a Ternary CH refined with riding coordinates:
 C24(H24), C27(H27)
3.b Secondary CH2 refined with riding coordinates:
 C20(H20A,H20B), C21(H21A,H21B), C22(H22A,H22B), C40(H40A,H40B), C41(H41A,
 H41B), C42(H42A,H42B), C43(H43A,H43B), C44(H44A,H44B), C45(H45A,H45B),
 C46(H46A,H46B), C47(H47A,H47B), C48(H48A,H48B), C49(H49A,H49B), C50(H50A,H50B),
  C51(H51A,H51B), C52(H52A,H52B), C53(H53A,H53B), C54(H54A,H54B), C55(H55A,
 H55B), C56(H56A,H56B), C57(H57A,H57B)
3.c Aromatic/amide H refined with riding coordinates:
 C5(H5), C6(H6), C7(H7), C8(H8), C9(H9), C11(H11), C12(H12), C13(H13),
 C14(H14), C15(H15)
3.d Idealised Me refined as rotating group:
 C16(H16A,H16B,H16C), C17(H17A,H17B,H17C), C18(H18A,H18B,H18C), C23(H23A,H23B,
 H23C), C25(H25A,H25B,H25C), C26(H26A,H26B,H26C), C28(H28A,H28B,H28C), C29(H29A,
 H29B,H29C), C35(H35A,H35B,H35C), C36(H36A,H36B,H36C), C37(H37A,H37B,H37C),
 C38(H38A,H38B,H38C), C39(H39A,H39B,H39C)
;
_olex2_submission_special_instructions 'No special instructions were received'
_oxdiff_exptl_absorpt_empirical_details
;
Empirical correction (ABSPACK) includes:
- Absorption correction using spherical harmonics
- Frame scaling
;
_oxdiff_exptl_absorpt_empirical_full_max 1.390
_oxdiff_exptl_absorpt_empirical_full_min 0.720

loop_
_space_group_symop_operation_xyz
'x, y, z'
'-x+1/2, -y, z+1/2'
'-x, y+1/2, -z+1/2'
'x+1/2, -y+1/2, -z'

loop_
_atom_site_label
_atom_site_type_symbol
_atom_site_fract_x
_atom_site_fract_y
_atom_site_fract_z
_atom_site_U_iso_or_equiv
_atom_site_adp_type
_atom_site_occupancy
_atom_site_site_symmetry_order
_atom_site_calc_flag
_atom_site_refinement_flags_posn
_atom_site_refinement_flags_adp
Sc1 Sc 0.57262(4) 0.45773(3) 0.33570(2) 0.02356(11) Uani 1 1 d . .
Si1 Si 0.88866(7) 0.31671(5) 0.43548(2) 0.03251(17) Uani 1 1 d . .
O1 O 0.69607(16) 0.40232(10) 0.37367(5) 0.0300(4) Uani 1 1 d . .
N1 N 0.8196(2) 0.40662(13) 0.42999(6) 0.0322(5) Uani 1 1 d . .
N2 N 0.44137(19) 0.36268(13) 0.34720(7) 0.0321(5) Uani 1 1 d . .
N3 N 0.36304(19) 0.48265(13) 0.33423(7) 0.0324(5) Uani 1 1 d . .
C1 C 0.7466(2) 0.43782(15) 0.40428(7) 0.0251(5) Uani 1 1 d . .
C2 C 0.7102(2) 0.52379(15) 0.40892(7) 0.0247(5) Uani 1 1 d . .
C3 C 0.6269(2) 0.55391(15) 0.38286(7) 0.0263(5) Uani 1 1 d . .
C4 C 0.5875(2) 0.63724(16) 0.38522(7) 0.0305(6) Uani 1 1 d . .
C5 C 0.6553(3) 0.69923(18) 0.36863(10) 0.0459(8) Uani 1 1 d . .
H5 H 0.732631 0.688737 0.357925 0.055 Uiso 1 1 calc R .
C6 C 0.6107(5) 0.7758(2) 0.36770(12) 0.0670(11) Uani 1 1 d . .
H6 H 0.657391 0.815810 0.356107 0.080 Uiso 1 1 calc R .
C7 C 0.4973(5) 0.7930(2) 0.38384(12) 0.0718(13) Uani 1 1 d . .
H7 H 0.466621 0.844348 0.382901 0.086 Uiso 1 1 calc R .
C8 C 0.4305(3) 0.7340(2) 0.40123(12) 0.0628(10) Uani 1 1 d . .
H8 H 0.354678 0.745731 0.412753 0.075 Uiso 1 1 calc R .
C9 C 0.4736(3) 0.65739(19) 0.40196(10) 0.0442(7) Uani 1 1 d . .
H9 H 0.426033 0.618112 0.413849 0.053 Uiso 1 1 calc R .
C10 C 0.7725(3) 0.56756(15) 0.44208(8) 0.0313(6) Uani 1 1 d . .
C11 C 0.9012(3) 0.57176(18) 0.44296(10) 0.0443(7) Uani 1 1 d . .
H11 H 0.946133 0.548470 0.422381 0.053 Uiso 1 1 calc R .
C12 C 0.9628(3) 0.6093(2) 0.47337(12) 0.0615(10) Uani 1 1 d . .
H12 H 1.048218 0.612512 0.472762 0.074 Uiso 1 1 calc R .
C13 C 0.8996(4) 0.6419(2) 0.50443(11) 0.0630(10) Uani 1 1 d . U
H13 H 0.941905 0.665375 0.525537 0.076 Uiso 1 1 calc R .
C14 C 0.7730(4) 0.6402(2) 0.50462(10) 0.0593(9) Uani 1 1 d . U
H14 H 0.729741 0.663188 0.525648 0.071 Uiso 1 1 calc R .
C15 C 0.7089(3) 0.60358(18) 0.47289(8) 0.0413(7) Uani 1 1 d . .
H15 H 0.623264 0.603690 0.472729 0.050 Uiso 1 1 calc R .
C16 C 0.7882(4) 0.2450(2) 0.46276(13) 0.0660(11) Uani 1 1 d . .
H16A H 0.775578 0.263201 0.489689 0.099 Uiso 1 1 calc GR .
H16B H 0.827194 0.193982 0.463282 0.099 Uiso 1 1 calc GR .
H16C H 0.710337 0.240984 0.449346 0.099 Uiso 1 1 calc GR .
C17 C 0.9375(3) 0.2645(2) 0.38886(10) 0.0509(8) Uani 1 1 d . .
H17A H 0.866021 0.245956 0.374773 0.076 Uiso 1 1 calc GR .
H17B H 0.988863 0.220299 0.395724 0.076 Uiso 1 1 calc GR .
H17C H 0.982600 0.300433 0.372093 0.076 Uiso 1 1 calc GR .
C18 C 1.0298(4) 0.3361(2) 0.46589(15) 0.0806(14) Uani 1 1 d . .
H18A H 1.079247 0.375499 0.452799 0.121 Uiso 1 1 calc GR .
H18B H 1.076277 0.288033 0.468527 0.121 Uiso 1 1 calc GR .
H18C H 1.006430 0.354779 0.491956 0.121 Uiso 1 1 calc GR .
C19 C 0.3407(2) 0.40659(17) 0.34150(8) 0.0331(6) Uani 1 1 d . .
C20 C 0.2133(2) 0.36848(19) 0.34118(10) 0.0413(7) Uani 1 1 d . .
H20A H 0.151193 0.409656 0.342556 0.050 Uiso 1 1 calc R .
H20B H 0.204451 0.335259 0.364707 0.050 Uiso 1 1 calc R .
C21 C 0.1916(3) 0.31828(19) 0.30359(10) 0.0447(7) Uani 1 1 d . .
H21A H 0.261332 0.283123 0.299862 0.054 Uiso 1 1 calc R .
H21B H 0.119165 0.285695 0.307662 0.054 Uiso 1 1 calc R .
C22 C 0.1743(3) 0.3670(2) 0.26603(10) 0.0515(8) Uani 1 1 d . .
H22A H 0.102299 0.400309 0.269407 0.062 Uiso 1 1 calc R .
H22B H 0.244975 0.401530 0.262840 0.062 Uiso 1 1 calc R .
C23 C 0.1589(4) 0.3188(3) 0.22823(12) 0.0725(11) Uani 1 1 d . .
H23A H 0.143399 0.353645 0.206072 0.109 Uiso 1 1 calc GR .
H23B H 0.090745 0.283095 0.231337 0.109 Uiso 1 1 calc GR .
H23C H 0.232610 0.289057 0.223261 0.109 Uiso 1 1 calc GR .
C24 C 0.2615(2) 0.53841(19) 0.32772(9) 0.0414(7) Uani 1 1 d . .
H24 H 0.203425 0.514411 0.308811 0.050 Uiso 1 1 calc R .
C25 C 0.3096(3) 0.61498(19) 0.30946(10) 0.0492(8) Uani 1 1 d . .
H25A H 0.366750 0.639345 0.327592 0.074 Uiso 1 1 calc GR .
H25B H 0.242027 0.650377 0.304639 0.074 Uiso 1 1 calc GR .
H25C H 0.350336 0.603507 0.284612 0.074 Uiso 1 1 calc GR .
C26 C 0.1918(3) 0.5575(2) 0.36656(11) 0.0537(9) Uani 1 1 d . .
H26A H 0.170104 0.509024 0.379851 0.081 Uiso 1 1 calc GR .
H26B H 0.118462 0.586649 0.360320 0.081 Uiso 1 1 calc GR .
H26C H 0.243430 0.588620 0.383782 0.081 Uiso 1 1 calc GR .
C27 C 0.4363(3) 0.28609(17) 0.36763(9) 0.0385(6) Uani 1 1 d . .
H27 H 0.359712 0.259085 0.360261 0.046 Uiso 1 1 calc R .
C28 C 0.5450(3) 0.23561(18) 0.35449(11) 0.0489(8) Uani 1 1 d . .
H28A H 0.536371 0.222372 0.326671 0.073 Uiso 1 1 calc GR .
H28B H 0.547322 0.187910 0.370121 0.073 Uiso 1 1 calc GR .
H28C H 0.620029 0.264686 0.358385 0.073 Uiso 1 1 calc GR .
C29 C 0.4383(4) 0.2987(2) 0.41264(10) 0.0542(9) Uani 1 1 d . .
H29A H 0.512889 0.325521 0.420035 0.081 Uiso 1 1 calc GR .
H29B H 0.434641 0.248382 0.425947 0.081 Uiso 1 1 calc GR .
H29C H 0.368763 0.330261 0.420385 0.081 Uiso 1 1 calc GR .
C30 C 0.7305(2) 0.40988(18) 0.28470(8) 0.0339(6) Uani 1 1 d . .
C31 C 0.7528(2) 0.49118(19) 0.29137(8) 0.0341(6) Uani 1 1 d . .
C32 C 0.6520(2) 0.53460(17) 0.27540(7) 0.0335(6) Uani 1 1 d . .
C33 C 0.5678(2) 0.47932(17) 0.25954(7) 0.0337(6) Uani 1 1 d . .
C34 C 0.6151(3) 0.40225(18) 0.26547(8) 0.0339(6) Uani 1 1 d . .
C35 C 0.8165(3) 0.3432(2) 0.29443(10) 0.0517(9) Uani 1 1 d . .
H35A H 0.866714 0.357655 0.316932 0.078 Uiso 1 1 calc GR .
H35B H 0.868130 0.332602 0.271727 0.078 Uiso 1 1 calc GR .
H35C H 0.769720 0.296678 0.300871 0.078 Uiso 1 1 calc GR .
C36 C 0.8675(3) 0.5246(2) 0.31015(9) 0.0512(9) Uani 1 1 d . .
H36A H 0.855684 0.579943 0.315616 0.077 Uiso 1 1 calc GR .
H36B H 0.935605 0.518167 0.292109 0.077 Uiso 1 1 calc GR .
H36C H 0.884478 0.497163 0.334710 0.077 Uiso 1 1 calc GR .
C37 C 0.6422(4) 0.62341(19) 0.27208(10) 0.0519(8) Uani 1 1 d . .
H37A H 0.584045 0.642632 0.291432 0.078 Uiso 1 1 calc GR .
H37B H 0.614924 0.637339 0.245648 0.078 Uiso 1 1 calc GR .
H37C H 0.721251 0.646816 0.277029 0.078 Uiso 1 1 calc GR .
C38 C 0.4577(3) 0.4983(2) 0.23378(9) 0.0501(8) Uani 1 1 d . .
H38A H 0.383770 0.492018 0.249230 0.075 Uiso 1 1 calc GR .
H38B H 0.455626 0.462962 0.211257 0.075 Uiso 1 1 calc GR .
H38C H 0.463470 0.551933 0.224446 0.075 Uiso 1 1 calc GR .
C39 C 0.5573(3) 0.3271(2) 0.25011(9) 0.0511(8) Uani 1 1 d . .
H39A H 0.604876 0.282407 0.258908 0.077 Uiso 1 1 calc GR .
H39B H 0.555319 0.328164 0.221371 0.077 Uiso 1 1 calc GR .
H39C H 0.474906 0.322682 0.260258 0.077 Uiso 1 1 calc GR .
K1 K 0.48507(5) 0.51534(3) 0.59767(2) 0.03199(13) Uani 1 1 d . .
O2 O 0.52210(18) 0.47341(12) 0.51829(5) 0.0396(5) Uani 1 1 d . .
O3 O 0.68272(18) 0.41686(12) 0.57793(6) 0.0411(5) Uani 1 1 d . .
O4 O 0.4125(2) 0.67156(13) 0.58856(8) 0.0595(7) Uani 1 1 d . .
O5 O 0.6279(2) 0.64093(14) 0.63224(9) 0.0662(7) Uani 1 1 d . .
O6 O 0.24125(17) 0.46081(13) 0.60786(6) 0.0424(5) Uani 1 1 d . .
O7 O 0.4086(2) 0.45483(14) 0.67268(6) 0.0492(5) Uani 1 1 d . .
N4 N 0.2943(2) 0.55281(14) 0.53596(7) 0.0368(5) Uani 1 1 d . .
N5 N 0.6735(2) 0.48062(18) 0.66087(8) 0.0511(7) Uani 1 1 d . .
C40 C 0.3492(3) 0.54780(19) 0.49599(9) 0.0434(7) Uani 1 1 d . .
H40A H 0.399795 0.594340 0.491643 0.052 Uiso 1 1 calc R .
H40B H 0.283701 0.548597 0.476237 0.052 Uiso 1 1 calc R .
C41 C 0.4269(3) 0.47495(19) 0.48928(8) 0.0459(7) Uani 1 1 d . .
H41A H 0.376478 0.427781 0.491660 0.055 Uiso 1 1 calc R .
H41B H 0.462120 0.476102 0.462586 0.055 Uiso 1 1 calc R .
C42 C 0.6080(3) 0.4111(2) 0.51101(9) 0.0506(8) Uani 1 1 d . .
H42A H 0.632281 0.411305 0.483056 0.061 Uiso 1 1 calc R .
H42B H 0.570141 0.360380 0.516900 0.061 Uiso 1 1 calc R .
C43 C 0.7175(3) 0.4228(2) 0.53679(10) 0.0518(9) Uani 1 1 d . .
H43A H 0.779031 0.382943 0.530635 0.062 Uiso 1 1 calc R .
H43B H 0.753129 0.474499 0.531685 0.062 Uiso 1 1 calc R .
C44 C 0.7864(3) 0.4201(2) 0.60370(11) 0.0559(9) Uani 1 1 d . .
H44A H 0.829500 0.469808 0.599851 0.067 Uiso 1 1 calc R .
H44B H 0.842560 0.377279 0.597240 0.067 Uiso 1 1 calc R .
C45 C 0.7458(3) 0.4130(2) 0.64672(11) 0.0600(10) Uani 1 1 d . .
H45A H 0.697066 0.365183 0.649667 0.072 Uiso 1 1 calc R .
H45B H 0.818151 0.407447 0.663532 0.072 Uiso 1 1 calc R .
C46 C 0.2506(3) 0.63432(19) 0.54338(11) 0.0456(8) Uani 1 1 d . .
H46A H 0.192698 0.633382 0.565497 0.055 Uiso 1 1 calc R .
H46B H 0.206621 0.652718 0.519859 0.055 Uiso 1 1 calc R .
C47 C 0.3510(3) 0.69226(19) 0.55290(11) 0.0526(8) Uani 1 1 d . .
H47A H 0.409606 0.693530 0.530979 0.063 Uiso 1 1 calc R .
H47B H 0.316029 0.744829 0.555675 0.063 Uiso 1 1 calc R .
C48 C 0.5055(5) 0.7308(2) 0.59736(15) 0.0801(13) Uani 1 1 d . .
H48A H 0.566307 0.731610 0.576081 0.096 Uiso 1 1 calc R .
H48B H 0.467388 0.782739 0.598619 0.096 Uiso 1 1 calc R .
C49 C 0.5647(4) 0.7140(2) 0.63463(15) 0.0769(13) Uani 1 1 d . .
H49A H 0.622383 0.755976 0.641017 0.092 Uiso 1 1 calc R .
H49B H 0.503713 0.711558 0.655815 0.092 Uiso 1 1 calc R .
C50 C 0.6853(4) 0.6262(3) 0.66944(14) 0.0770(13) Uani 1 1 d . .
H50A H 0.623831 0.623294 0.690442 0.092 Uiso 1 1 calc R .
H50B H 0.741703 0.668981 0.675803 0.092 Uiso 1 1 calc R .
C51 C 0.7538(3) 0.5500(3) 0.66690(13) 0.0680(11) Uani 1 1 d . .
H51A H 0.811939 0.552979 0.644917 0.082 Uiso 1 1 calc R .
H51B H 0.800435 0.542667 0.691392 0.082 Uiso 1 1 calc R .
C52 C 0.1950(3) 0.49478(19) 0.54011(10) 0.0449(7) Uani 1 1 d . .
H52A H 0.225017 0.443544 0.531320 0.054 Uiso 1 1 calc R .
H52B H 0.127972 0.509828 0.522473 0.054 Uiso 1 1 calc R .
C53 C 0.1458(3) 0.4867(2) 0.58167(10) 0.0499(8) Uani 1 1 d . .
H53A H 0.114088 0.537312 0.590750 0.060 Uiso 1 1 calc R .
H53B H 0.078833 0.448740 0.581944 0.060 Uiso 1 1 calc R .
C54 C 0.2047(3) 0.4638(2) 0.64853(9) 0.0469(8) Uani 1 1 d . .
H54A H 0.122346 0.442235 0.651335 0.056 Uiso 1 1 calc R .
H54B H 0.203441 0.518314 0.657636 0.056 Uiso 1 1 calc R .
C55 C 0.2915(3) 0.4175(2) 0.67308(10) 0.0515(8) Uani 1 1 d . .
H55A H 0.261368 0.413996 0.700370 0.062 Uiso 1 1 calc R .
H55B H 0.298504 0.364197 0.662474 0.062 Uiso 1 1 calc R .
C56 C 0.4981(4) 0.4103(3) 0.69376(10) 0.0650(10) Uani 1 1 d . .
H56A H 0.517598 0.362434 0.678981 0.078 Uiso 1 1 calc R .
H56B H 0.466061 0.395075 0.719769 0.078 Uiso 1 1 calc R .
C57 C 0.6112(4) 0.4593(3) 0.69887(10) 0.0689(11) Uani 1 1 d . .
H57A H 0.589404 0.507586 0.712887 0.083 Uiso 1 1 calc R .
H57B H 0.668921 0.430437 0.715586 0.083 Uiso 1 1 calc R .

loop_
_atom_site_aniso_label
_atom_site_aniso_U_11
_atom_site_aniso_U_22
_atom_site_aniso_U_33
_atom_site_aniso_U_23
_atom_site_aniso_U_13
_atom_site_aniso_U_12
Sc1 0.0228(2) 0.0248(2) 0.0231(2) -0.00177(19) -0.00119(18) -0.00018(19)
Si1 0.0354(4) 0.0294(4) 0.0328(4) 0.0038(3) -0.0056(3) 0.0039(3)
O1 0.0341(9) 0.0257(9) 0.0302(9) -0.0027(8) -0.0065(8) 0.0030(8)
N1 0.0374(12) 0.0297(12) 0.0295(11) 0.0015(10) -0.0061(10) 0.0021(10)
N2 0.0266(11) 0.0288(11) 0.0408(12) -0.0015(10) 0.0024(9) -0.0022(9)
N3 0.0257(10) 0.0322(12) 0.0394(12) -0.0056(10) -0.0019(9) 0.0034(9)
C1 0.0232(11) 0.0279(13) 0.0241(12) 0.0018(11) 0.0022(10) -0.0007(10)
C2 0.0250(11) 0.0269(13) 0.0223(12) 0.0000(10) 0.0010(9) -0.0036(10)
C3 0.0255(12) 0.0264(13) 0.0269(12) 0.0003(10) 0.0007(10) -0.0033(11)
C4 0.0365(14) 0.0283(13) 0.0267(12) -0.0034(11) -0.0104(11) 0.0003(12)
C5 0.062(2) 0.0326(16) 0.0431(17) -0.0031(13) 0.0060(15) -0.0042(15)
C6 0.119(4) 0.0237(16) 0.059(2) 0.0014(16) -0.003(2) -0.007(2)
C7 0.111(4) 0.0311(19) 0.073(3) -0.0170(18) -0.036(3) 0.029(2)
C8 0.0529(19) 0.056(2) 0.080(3) -0.035(2) -0.019(2) 0.0199(19)
C9 0.0387(15) 0.0416(17) 0.0523(18) -0.0149(15) -0.0035(14) 0.0049(13)
C10 0.0409(15) 0.0235(13) 0.0296(13) 0.0010(11) -0.0077(11) -0.0011(11)
C11 0.0386(16) 0.0388(16) 0.0554(19) -0.0055(14) -0.0153(14) 0.0021(13)
C12 0.055(2) 0.050(2) 0.080(3) -0.0119(19) -0.0340(19) 0.0038(17)
C13 0.075(2) 0.064(2) 0.050(2) -0.0109(18) -0.0339(19) 0.000(2)
C14 0.095(3) 0.0437(19) 0.0389(18) -0.0100(15) -0.0022(19) -0.0003(19)
C15 0.0570(18) 0.0341(15) 0.0329(15) -0.0021(13) -0.0005(13) -0.0064(14)
C16 0.074(3) 0.047(2) 0.076(3) 0.0245(19) 0.026(2) 0.0100(19)
C17 0.0500(18) 0.0491(19) 0.0536(19) 0.0006(16) 0.0062(16) 0.0131(16)
C18 0.078(3) 0.058(2) 0.106(3) -0.007(2) -0.057(3) 0.019(2)
C19 0.0261(13) 0.0392(16) 0.0340(14) -0.0088(12) 0.0037(11) -0.0022(12)
C20 0.0272(14) 0.0434(17) 0.0533(18) -0.0081(15) 0.0024(13) -0.0034(12)
C21 0.0298(14) 0.0418(17) 0.062(2) -0.0111(15) -0.0022(14) -0.0044(13)
C22 0.0417(17) 0.052(2) 0.061(2) -0.0122(17) -0.0048(16) -0.0038(15)
C23 0.078(3) 0.075(3) 0.065(2) -0.020(2) -0.013(2) 0.004(2)
C24 0.0305(13) 0.0417(16) 0.0519(18) -0.0125(15) -0.0085(12) 0.0090(13)
C25 0.0530(18) 0.0408(18) 0.0539(19) -0.0028(15) -0.0053(15) 0.0174(15)
C26 0.0409(16) 0.050(2) 0.070(2) -0.0218(18) 0.0082(16) 0.0065(16)
C27 0.0374(15) 0.0336(15) 0.0444(16) 0.0016(13) 0.0014(13) -0.0082(13)
C28 0.0512(19) 0.0306(16) 0.065(2) 0.0077(15) 0.0050(16) 0.0012(14)
C29 0.067(2) 0.052(2) 0.0434(18) 0.0050(15) 0.0017(16) -0.0076(18)
C30 0.0297(13) 0.0453(17) 0.0266(13) 0.0009(12) 0.0050(11) 0.0066(13)
C31 0.0279(12) 0.0506(17) 0.0239(12) -0.0005(12) 0.0033(10) -0.0053(12)
C32 0.0367(14) 0.0378(16) 0.0260(13) 0.0025(12) 0.0051(11) -0.0004(13)
C33 0.0307(12) 0.0478(16) 0.0225(12) 0.0012(11) 0.0002(10) 0.0034(13)
C34 0.0347(14) 0.0424(16) 0.0245(13) -0.0054(12) 0.0047(11) -0.0021(13)
C35 0.0472(18) 0.063(2) 0.0449(18) 0.0034(16) 0.0083(15) 0.0252(17)
C36 0.0321(14) 0.081(3) 0.0405(17) -0.0021(17) 0.0030(12) -0.0144(16)
C37 0.069(2) 0.0406(18) 0.0460(18) 0.0051(15) 0.0089(17) 0.0007(17)
C38 0.0400(16) 0.077(2) 0.0331(15) 0.0007(16) -0.0083(12) 0.0094(16)
C39 0.063(2) 0.053(2) 0.0370(16) -0.0132(14) 0.0078(15) -0.0105(17)
K1 0.0304(3) 0.0334(3) 0.0322(3) -0.0023(2) -0.0013(2) 0.0018(2)
O2 0.0464(11) 0.0423(12) 0.0302(9) -0.0019(8) 0.0028(8) 0.0085(10)
O3 0.0348(10) 0.0476(12) 0.0407(11) 0.0035(9) 0.0049(9) 0.0074(9)
O4 0.0634(15) 0.0330(12) 0.0822(17) -0.0081(11) -0.0356(14) 0.0055(11)
O5 0.0526(14) 0.0423(13) 0.104(2) -0.0168(14) -0.0269(14) 0.0004(11)
O6 0.0362(10) 0.0487(12) 0.0422(11) -0.0012(10) 0.0085(8) 0.0009(10)
O7 0.0569(13) 0.0541(13) 0.0364(11) 0.0021(10) 0.0026(9) -0.0008(12)
N4 0.0349(12) 0.0342(13) 0.0413(13) 0.0009(11) -0.0065(10) -0.0024(11)
N5 0.0466(14) 0.0608(17) 0.0459(15) -0.0086(14) -0.0159(12) 0.0049(14)
C40 0.0491(17) 0.0438(17) 0.0374(15) 0.0071(14) -0.0105(13) -0.0013(15)
C41 0.0570(18) 0.0506(19) 0.0300(14) -0.0032(13) -0.0006(13) 0.0001(16)
C42 0.067(2) 0.0495(19) 0.0349(16) -0.0006(14) 0.0151(15) 0.0184(17)
C43 0.0472(18) 0.057(2) 0.0514(19) 0.0105(16) 0.0193(16) 0.0187(16)
C44 0.0413(17) 0.056(2) 0.071(2) 0.0005(18) -0.0037(16) 0.0182(16)
C45 0.057(2) 0.065(2) 0.057(2) 0.0026(18) -0.0247(17) 0.0173(19)
C46 0.0366(16) 0.0404(17) 0.060(2) 0.0002(15) -0.0093(14) 0.0053(14)
C47 0.0499(19) 0.0347(17) 0.073(2) 0.0011(16) -0.0106(17) 0.0029(15)
C48 0.099(3) 0.0363(19) 0.105(3) -0.015(2) -0.026(3) -0.009(2)
C49 0.073(3) 0.047(2) 0.111(3) -0.017(2) -0.030(3) -0.009(2)
C50 0.063(2) 0.069(3) 0.099(3) -0.034(2) -0.033(2) -0.004(2)
C51 0.0475(19) 0.080(3) 0.076(3) -0.016(2) -0.0280(18) 0.002(2)
C52 0.0362(15) 0.0439(18) 0.0546(18) 0.0017(15) -0.0125(14) -0.0067(14)
C53 0.0298(14) 0.0509(19) 0.069(2) 0.0034(17) 0.0017(14) -0.0060(14)
C54 0.0464(17) 0.0453(18) 0.0490(17) -0.0064(15) 0.0207(14) -0.0035(15)
C55 0.061(2) 0.053(2) 0.0410(18) -0.0025(15) 0.0200(15) -0.0061(17)
C56 0.078(3) 0.082(3) 0.0353(17) 0.0114(17) -0.0047(18) 0.005(2)
C57 0.073(2) 0.099(3) 0.0342(17) -0.002(2) -0.0159(16) 0.006(2)

loop_
_atom_type_symbol
_atom_type_description
_atom_type_scat_dispersion_real
_atom_type_scat_dispersion_imag
_atom_type_scat_source
C C 0.0033 0.0016 'International Tables Vol C Tables 4.2.6.8 and 6.1.1.4'
H H 0.0000 0.0000 'International Tables Vol C Tables 4.2.6.8 and 6.1.1.4'
K K 0.2009 0.2494 'International Tables Vol C Tables 4.2.6.8 and 6.1.1.4'
N N 0.0061 0.0033 'International Tables Vol C Tables 4.2.6.8 and 6.1.1.4'
O O 0.0106 0.0060 'International Tables Vol C Tables 4.2.6.8 and 6.1.1.4'
Sc Sc 0.2519 0.3716 'International Tables Vol C Tables 4.2.6.8 and 6.1.1.4'
Si Si 0.0817 0.0704 'International Tables Vol C Tables 4.2.6.8 and 6.1.1.4'

loop_
_geom_angle_atom_site_label_1
_geom_angle_atom_site_label_2
_geom_angle_atom_site_label_3
_geom_angle
O1 Sc1 N2 89.04(8)
O1 Sc1 N3 137.09(8)
O1 Sc1 C3 74.80(8)
O1 Sc1 C19 114.89(8)
O1 Sc1 C30 80.22(8)
O1 Sc1 C31 87.58(8)
O1 Sc1 C32 119.71(8)
O1 Sc1 C33 133.14(8)
O1 Sc1 C34 106.16(8)
N2 Sc1 N3 59.65(8)
N2 Sc1 C3 123.89(9)
N2 Sc1 C19 29.82(8)
N2 Sc1 C30 108.92(9)
N2 Sc1 C31 140.96(9)
N2 Sc1 C32 137.37(9)
N2 Sc1 C33 105.38(9)
N2 Sc1 C34 90.57(9)
N3 Sc1 C3 97.82(8)
N3 Sc1 C19 29.86(8)
N3 Sc1 C30 134.82(9)
N3 Sc1 C31 135.31(9)
N3 Sc1 C32 102.91(9)
N3 Sc1 C33 86.17(8)
N3 Sc1 C34 102.92(9)
C3 Sc1 C19 114.44(8)
C3 Sc1 C30 120.05(9)
C3 Sc1 C31 92.53(9)
C3 Sc1 C32 95.35(9)
C3 Sc1 C33 124.98(9)
C3 Sc1 C34 145.44(9)
C30 Sc1 C19 125.51(9)
C30 Sc1 C33 52.93(9)
C30 Sc1 C34 32.09(9)
C31 Sc1 C19 148.05(8)
C31 Sc1 C30 32.35(10)
C31 Sc1 C32 32.60(9)
C31 Sc1 C33 53.29(8)
C31 Sc1 C34 53.49(9)
C32 Sc1 C19 122.80(9)
C32 Sc1 C30 53.50(9)
C32 Sc1 C33 32.00(9)
C32 Sc1 C34 53.32(9)
C33 Sc1 C19 95.65(9)
C34 Sc1 C19 96.77(9)
C34 Sc1 C33 31.93(9)
N1 Si1 C16 111.92(15)
N1 Si1 C17 117.15(13)
N1 Si1 C18 105.28(15)
C16 Si1 C18 109.2(2)
C17 Si1 C16 105.48(18)
C17 Si1 C18 107.6(2)
C1 O1 Sc1 122.99(16)
C1 N1 Si1 135.3(2)
C19 N2 Sc1 95.85(16)
C19 N2 C27 121.8(2)
C27 N2 Sc1 139.21(18)
C19 N3 Sc1 90.01(15)
C19 N3 C24 120.6(2)
C24 N3 Sc1 149.26(18)
O1 C1 C2 114.3(2)
N1 C1 O1 126.6(2)
N1 C1 C2 119.2(2)
C3 C2 C1 118.0(2)
C3 C2 C10 126.4(2)
C10 C2 C1 115.6(2)
C2 C3 Sc1 109.90(18)
C2 C3 C4 121.3(2)
C4 C3 Sc1 128.77(17)
C5 C4 C3 122.8(3)
C5 C4 C9 116.3(3)
C9 C4 C3 120.7(3)
C4 C5 H5 119.1
C6 C5 C4 121.7(3)
C6 C5 H5 119.1
C5 C6 H6 119.9
C7 C6 C5 120.2(4)
C7 C6 H6 119.9
C6 C7 H7 120.3
C8 C7 C6 119.4(3)
C8 C7 H7 120.3
C7 C8 H8 119.6
C7 C8 C9 120.8(4)
C9 C8 H8 119.6
C4 C9 H9 119.2
C8 C9 C4 121.5(3)
C8 C9 H9 119.2
C11 C10 C2 119.6(3)
C15 C10 C2 122.9(3)
C15 C10 C11 117.5(3)
C10 C11 H11 119.1
C12 C11 C10 121.7(3)
C12 C11 H11 119.1
C11 C12 H12 119.8
C13 C12 C11 120.4(3)
C13 C12 H12 119.8
C12 C13 H13 120.0
C12 C13 C14 120.0(3)
C14 C13 H13 120.0
C13 C14 H14 120.0
C13 C14 C15 120.0(3)
C15 C14 H14 120.0
C10 C15 C14 120.3(3)
C10 C15 H15 119.8
C14 C15 H15 119.8
Si1 C16 H16A 109.5
Si1 C16 H16B 109.5
Si1 C16 H16C 109.5
H16A C16 H16B 109.5
H16A C16 H16C 109.5
H16B C16 H16C 109.5
Si1 C17 H17A 109.5
Si1 C17 H17B 109.5
Si1 C17 H17C 109.5
H17A C17 H17B 109.5
H17A C17 H17C 109.5
H17B C17 H17C 109.5
Si1 C18 H18A 109.5
Si1 C18 H18B 109.5
Si1 C18 H18C 109.5
H18A C18 H18B 109.5
H18A C18 H18C 109.5
H18B C18 H18C 109.5
N2 C19 Sc1 54.33(13)
N2 C19 C20 120.6(2)
N3 C19 Sc1 60.14(13)
N3 C19 N2 114.4(2)
N3 C19 C20 124.9(2)
C20 C19 Sc1 172.4(2)
C19 C20 H20A 109.2
C19 C20 H20B 109.2
C19 C20 C21 112.2(2)
H20A C20 H20B 107.9
C21 C20 H20A 109.2
C21 C20 H20B 109.2
C20 C21 H21A 108.9
C20 C21 H21B 108.9
H21A C21 H21B 107.7
C22 C21 C20 113.4(3)
C22 C21 H21A 108.9
C22 C21 H21B 108.9
C21 C22 H22A 108.6
C21 C22 H22B 108.6
H22A C22 H22B 107.6
C23 C22 C21 114.5(3)
C23 C22 H22A 108.6
C23 C22 H22B 108.6
C22 C23 H23A 109.5
C22 C23 H23B 109.5
C22 C23 H23C 109.5
H23A C23 H23B 109.5
H23A C23 H23C 109.5
H23B C23 H23C 109.5
N3 C24 H24 108.3
N3 C24 C25 110.3(2)
N3 C24 C26 112.3(3)
C25 C24 H24 108.3
C25 C24 C26 109.3(3)
C26 C24 H24 108.3
C24 C25 H25A 109.5
C24 C25 H25B 109.5
C24 C25 H25C 109.5
H25A C25 H25B 109.5
H25A C25 H25C 109.5
H25B C25 H25C 109.5
C24 C26 H26A 109.5
C24 C26 H26B 109.5
C24 C26 H26C 109.5
H26A C26 H26B 109.5
H26A C26 H26C 109.5
H26B C26 H26C 109.5
N2 C27 H27 109.0
N2 C27 C28 109.4(2)
N2 C27 C29 109.7(2)
C28 C27 H27 109.0
C29 C27 H27 109.0
C29 C27 C28 110.7(3)
C27 C28 H28A 109.5
C27 C28 H28B 109.5
C27 C28 H28C 109.5
H28A C28 H28B 109.5
H28A C28 H28C 109.5
H28B C28 H28C 109.5
C27 C29 H29A 109.5
C27 C29 H29B 109.5
C27 C29 H29C 109.5
H29A C29 H29B 109.5
H29A C29 H29C 109.5
H29B C29 H29C 109.5
C31 C30 Sc1 72.68(15)
C31 C30 C34 108.2(3)
C31 C30 C35 126.1(3)
C34 C30 Sc1 74.70(15)
C34 C30 C35 125.6(3)
C35 C30 Sc1 120.85(19)
C30 C31 Sc1 74.97(16)
C30 C31 C32 108.0(2)
C30 C31 C36 125.0(3)
C32 C31 Sc1 74.76(15)
C32 C31 C36 126.9(3)
C36 C31 Sc1 118.86(18)
C31 C32 Sc1 72.64(15)
C31 C32 C37 126.5(3)
C33 C32 Sc1 74.92(15)
C33 C32 C31 107.4(2)
C33 C32 C37 125.8(3)
C37 C32 Sc1 122.78(19)
C32 C33 Sc1 73.08(14)
C32 C33 C34 108.7(2)
C32 C33 C38 126.0(3)
C34 C33 Sc1 73.94(15)
C34 C33 C38 124.3(3)
C38 C33 Sc1 127.66(18)
C30 C34 Sc1 73.21(15)
C30 C34 C39 126.9(3)
C33 C34 Sc1 74.13(15)
C33 C34 C30 107.6(3)
C33 C34 C39 125.2(3)
C39 C34 Sc1 122.93(19)
C30 C35 H35A 109.5
C30 C35 H35B 109.5
C30 C35 H35C 109.5
H35A C35 H35B 109.5
H35A C35 H35C 109.5
H35B C35 H35C 109.5
C31 C36 H36A 109.5
C31 C36 H36B 109.5
C31 C36 H36C 109.5
H36A C36 H36B 109.5
H36A C36 H36C 109.5
H36B C36 H36C 109.5
C32 C37 H37A 109.5
C32 C37 H37B 109.5
C32 C37 H37C 109.5
H37A C37 H37B 109.5
H37A C37 H37C 109.5
H37B C37 H37C 109.5
C33 C38 H38A 109.5
C33 C38 H38B 109.5
C33 C38 H38C 109.5
H38A C38 H38B 109.5
H38A C38 H38C 109.5
H38B C38 H38C 109.5
C34 C39 H39A 109.5
C34 C39 H39B 109.5
C34 C39 H39C 109.5
H39A C39 H39B 109.5
H39A C39 H39C 109.5
H39B C39 H39C 109.5
O2 K1 O3 60.73(6)
O2 K1 O5 119.64(8)
O2 K1 O6 99.66(6)
O2 K1 O7 142.80(7)
O2 K1 N4 59.72(6)
O2 K1 N5 121.60(7)
O3 K1 O5 96.84(7)
O3 K1 O6 123.71(7)
O3 K1 O7 102.69(6)
O3 K1 N4 119.72(7)
O3 K1 N5 61.65(7)
O4 K1 O2 100.33(7)
O4 K1 O3 139.40(8)
O4 K1 O5 59.63(7)
O4 K1 O6 93.26(7)
O4 K1 O7 110.95(8)
O4 K1 N4 61.68(7)
O4 K1 N5 117.25(7)
O5 K1 N4 119.71(7)
O5 K1 N5 59.48(8)
O6 K1 O5 134.38(7)
O6 K1 O7 60.03(6)
O6 K1 N4 60.14(6)
O6 K1 N5 119.46(7)
O7 K1 O5 93.99(8)
O7 K1 N4 118.87(7)
O7 K1 N5 60.45(7)
N4 K1 N5 178.62(8)
C41 O2 K1 122.89(16)
C41 O2 C42 112.0(2)
C42 O2 K1 116.49(16)
C43 O3 K1 112.88(16)
C44 O3 K1 116.37(18)
C44 O3 C43 111.7(2)
C47 O4 K1 117.64(18)
C47 O4 C48 109.3(3)
C48 O4 K1 115.9(2)
C49 O5 K1 113.9(2)
C50 O5 K1 117.6(2)
C50 O5 C49 108.6(3)
C53 O6 K1 120.54(17)
C54 O6 K1 111.53(17)
C54 O6 C53 112.0(2)
C55 O7 K1 115.58(17)
C56 O7 K1 115.48(19)
C56 O7 C55 112.0(3)
C40 N4 K1 109.50(16)
C40 N4 C46 109.7(2)
C46 N4 K1 107.72(17)
C52 N4 K1 107.69(17)
C52 N4 C40 110.4(2)
C52 N4 C46 111.8(2)
C45 N5 K1 106.97(18)
C45 N5 C51 110.3(3)
C45 N5 C57 109.3(3)
C51 N5 K1 110.2(2)
C51 N5 C57 110.2(3)
C57 N5 K1 109.80(19)
N4 C40 H40A 108.7
N4 C40 H40B 108.7
N4 C40 C41 114.2(2)
H40A C40 H40B 107.6
C41 C40 H40A 108.7
C41 C40 H40B 108.7
O2 C41 C40 108.8(2)
O2 C41 H41A 109.9
O2 C41 H41B 109.9
C40 C41 H41A 109.9
C40 C41 H41B 109.9
H41A C41 H41B 108.3
O2 C42 H42A 109.9
O2 C42 H42B 109.9
O2 C42 C43 109.1(3)
H42A C42 H42B 108.3
C43 C42 H42A 109.9
C43 C42 H42B 109.9
O3 C43 C42 109.7(3)
O3 C43 H43A 109.7
O3 C43 H43B 109.7
C42 C43 H43A 109.7
C42 C43 H43B 109.7
H43A C43 H43B 108.2
O3 C44 H44A 109.6
O3 C44 H44B 109.6
O3 C44 C45 110.1(3)
H44A C44 H44B 108.2
C45 C44 H44A 109.6
C45 C44 H44B 109.6
N5 C45 C44 113.7(3)
N5 C45 H45A 108.8
N5 C45 H45B 108.8
C44 C45 H45A 108.8
C44 C45 H45B 108.8
H45A C45 H45B 107.7
N4 C46 H46A 108.7
N4 C46 H46B 108.7
N4 C46 C47 114.2(3)
H46A C46 H46B 107.6
C47 C46 H46A 108.7
C47 C46 H46B 108.7
O4 C47 C46 111.2(3)
O4 C47 H47A 109.4
O4 C47 H47B 109.4
C46 C47 H47A 109.4
C46 C47 H47B 109.4
H47A C47 H47B 108.0
O4 C48 H48A 109.5
O4 C48 H48B 109.5
H48A C48 H48B 108.1
C49 C48 O4 110.6(4)
C49 C48 H48A 109.5
C49 C48 H48B 109.5
O5 C49 C48 110.1(4)
O5 C49 H49A 109.6
O5 C49 H49B 109.6
C48 C49 H49A 109.6
C48 C49 H49B 109.6
H49A C49 H49B 108.2
O5 C50 H50A 109.9
O5 C50 H50B 109.9
O5 C50 C51 108.8(3)
H50A C50 H50B 108.3
C51 C50 H50A 109.9
C51 C50 H50B 109.9
N5 C51 C50 113.5(3)
N5 C51 H51A 108.9
N5 C51 H51B 108.9
C50 C51 H51A 108.9
C50 C51 H51B 108.9
H51A C51 H51B 107.7
N4 C52 H52A 108.7
N4 C52 H52B 108.7
N4 C52 C53 114.4(3)
H52A C52 H52B 107.6
C53 C52 H52A 108.7
C53 C52 H52B 108.7
O6 C53 C52 109.8(2)
O6 C53 H53A 109.7
O6 C53 H53B 109.7
C52 C53 H53A 109.7
C52 C53 H53B 109.7
H53A C53 H53B 108.2
O6 C54 H54A 109.8
O6 C54 H54B 109.8
O6 C54 C55 109.6(2)
H54A C54 H54B 108.2
C55 C54 H54A 109.8
C55 C54 H54B 109.8
O7 C55 C54 109.4(3)
O7 C55 H55A 109.8
O7 C55 H55B 109.8
C54 C55 H55A 109.8
C54 C55 H55B 109.8
H55A C55 H55B 108.2
O7 C56 H56A 109.9
O7 C56 H56B 109.9
O7 C56 C57 109.1(3)
H56A C56 H56B 108.3
C57 C56 H56A 109.9
C57 C56 H56B 109.9
N5 C57 C56 114.4(3)
N5 C57 H57A 108.7
N5 C57 H57B 108.7
C56 C57 H57A 108.7
C56 C57 H57B 108.7
H57A C57 H57B 107.6

loop_
_geom_bond_atom_site_label_1
_geom_bond_atom_site_label_2
_geom_bond_distance
Sc1 O1 2.0690(18)
Sc1 N2 2.181(2)
Sc1 N3 2.316(2)
Sc1 C3 2.338(2)
Sc1 C19 2.670(3)
Sc1 C30 2.548(3)
Sc1 C31 2.519(3)
Sc1 C32 2.546(3)
Sc1 C33 2.570(2)
Sc1 C34 2.567(3)
Si1 N1 1.703(2)
Si1 C16 1.867(4)
Si1 C17 1.866(3)
Si1 C18 1.868(4)
O1 C1 1.306(3)
N1 C1 1.282(3)
N2 C19 1.335(3)
N2 C27 1.463(4)
N3 C19 1.329(4)
N3 C24 1.467(3)
C1 C2 1.512(3)
C2 C3 1.354(3)
C2 C10 1.494(4)
C3 C4 1.473(4)
C4 C5 1.395(4)
C4 C9 1.399(4)
C5 H5 0.9300
C5 C6 1.380(5)
C6 H6 0.9300
C6 C7 1.375(6)
C7 H7 0.9300
C7 C8 1.361(6)
C8 H8 0.9300
C8 C9 1.377(5)
C9 H9 0.9300
C10 C11 1.400(4)
C10 C15 1.381(4)
C11 H11 0.9300
C11 C12 1.371(4)
C12 H12 0.9300
C12 C13 1.360(6)
C13 H13 0.9300
C13 C14 1.375(6)
C14 H14 0.9300
C14 C15 1.411(5)
C15 H15 0.9300
C16 H16A 0.9600
C16 H16B 0.9600
C16 H16C 0.9600
C17 H17A 0.9600
C17 H17B 0.9600
C17 H17C 0.9600
C18 H18A 0.9600
C18 H18B 0.9600
C18 H18C 0.9600
C19 C20 1.526(4)
C20 H20A 0.9700
C20 H20B 0.9700
C20 C21 1.533(4)
C21 H21A 0.9700
C21 H21B 0.9700
C21 C22 1.511(5)
C22 H22A 0.9700
C22 H22B 0.9700
C22 C23 1.511(5)
C23 H23A 0.9600
C23 H23B 0.9600
C23 H23C 0.9600
C24 H24 0.9800
C24 C25 1.522(5)
C24 C26 1.535(4)
C25 H25A 0.9600
C25 H25B 0.9600
C25 H25C 0.9600
C26 H26A 0.9600
C26 H26B 0.9600
C26 H26C 0.9600
C27 H27 0.9800
C27 C28 1.521(4)
C27 C29 1.518(4)
C28 H28A 0.9600
C28 H28B 0.9600
C28 H28C 0.9600
C29 H29A 0.9600
C29 H29B 0.9600
C29 H29C 0.9600
C30 C31 1.412(4)
C30 C34 1.414(4)
C30 C35 1.499(4)
C31 C32 1.422(4)
C31 C36 1.505(4)
C32 C33 1.410(4)
C32 C37 1.507(4)
C33 C34 1.413(4)
C33 C38 1.508(4)
C34 C39 1.506(4)
C35 H35A 0.9600
C35 H35B 0.9600
C35 H35C 0.9600
C36 H36A 0.9600
C36 H36B 0.9600
C36 H36C 0.9600
C37 H37A 0.9600
C37 H37B 0.9600
C37 H37C 0.9600
C38 H38A 0.9600
C38 H38B 0.9600
C38 H38C 0.9600
C39 H39A 0.9600
C39 H39B 0.9600
C39 H39C 0.9600
K1 O2 2.7729(19)
K1 O3 2.794(2)
K1 O4 2.769(2)
K1 O5 2.870(2)
K1 O6 2.825(2)
K1 O7 2.830(2)
K1 N4 2.990(2)
K1 N5 2.997(3)
O2 C41 1.417(4)
O2 C42 1.427(4)
O3 C43 1.428(4)
O3 C44 1.418(4)
O4 C47 1.409(4)
O4 C48 1.452(5)
O5 C49 1.414(5)
O5 C50 1.412(5)
O6 C53 1.425(4)
O6 C54 1.416(3)
O7 C55 1.419(4)
O7 C56 1.416(4)
N4 C40 1.464(4)
N4 C46 1.477(4)
N4 C52 1.464(4)
N5 C45 1.465(5)
N5 C51 1.474(5)
N5 C57 1.482(5)
C40 H40A 0.9700
C40 H40B 0.9700
C40 C41 1.509(4)
C41 H41A 0.9700
C41 H41B 0.9700
C42 H42A 0.9700
C42 H42B 0.9700
C42 C43 1.482(5)
C43 H43A 0.9700
C43 H43B 0.9700
C44 H44A 0.9700
C44 H44B 0.9700
C44 C45 1.507(5)
C45 H45A 0.9700
C45 H45B 0.9700
C46 H46A 0.9700
C46 H46B 0.9700
C46 C47 1.500(5)
C47 H47A 0.9700
C47 H47B 0.9700
C48 H48A 0.9700
C48 H48B 0.9700
C48 C49 1.429(6)
C49 H49A 0.9700
C49 H49B 0.9700
C50 H50A 0.9700
C50 H50B 0.9700
C50 C51 1.489(6)
C51 H51A 0.9700
C51 H51B 0.9700
C52 H52A 0.9700
C52 H52B 0.9700
C52 C53 1.493(5)
C53 H53A 0.9700
C53 H53B 0.9700
C54 H54A 0.9700
C54 H54B 0.9700
C54 C55 1.474(5)
C55 H55A 0.9700
C55 H55B 0.9700
C56 H56A 0.9700
C56 H56B 0.9700
C56 C57 1.492(6)
C57 H57A 0.9700
C57 H57B 0.9700

loop_
_geom_torsion_atom_site_label_1
_geom_torsion_atom_site_label_2
_geom_torsion_atom_site_label_3
_geom_torsion_atom_site_label_4
_geom_torsion
Sc1 O1 C1 N1 176.9(2)
Sc1 O1 C1 C2 -1.8(3)
Sc1 N2 C19 N3 -3.3(3)
Sc1 N2 C19 C20 173.3(2)
Sc1 N2 C27 C28 -49.9(4)
Sc1 N2 C27 C29 71.6(4)
Sc1 N3 C19 N2 3.1(2)
Sc1 N3 C19 C20 -173.3(3)
Sc1 N3 C24 C25 10.0(5)
Sc1 N3 C24 C26 -112.1(4)
Sc1 C3 C4 C5 -94.2(3)
Sc1 C3 C4 C9 81.0(3)
Sc1 C30 C31 C32 -68.06(18)
Sc1 C30 C31 C36 115.0(3)
Sc1 C30 C34 C33 66.72(18)
Sc1 C30 C34 C39 -118.9(3)
Sc1 C31 C32 C33 -67.44(18)
Sc1 C31 C32 C37 118.3(3)
Sc1 C32 C33 C34 -65.90(18)
Sc1 C32 C33 C38 124.6(3)
Sc1 C33 C34 C30 -66.10(18)
Sc1 C33 C34 C39 119.4(3)
Si1 N1 C1 O1 4.8(4)
Si1 N1 C1 C2 -176.6(2)
O1 C1 C2 C3 2.9(3)
O1 C1 C2 C10 -176.2(2)
N1 C1 C2 C3 -175.9(2)
N1 C1 C2 C10 5.0(3)
N2 C19 C20 C21 -71.2(4)
N3 C19 C20 C21 105.0(3)
C1 C2 C3 Sc1 -2.5(3)
C1 C2 C3 C4 -179.5(2)
C1 C2 C10 C11 57.3(3)
C1 C2 C10 C15 -121.5(3)
C2 C3 C4 C5 82.2(3)
C2 C3 C4 C9 -102.6(3)
C2 C10 C11 C12 -178.1(3)
C2 C10 C15 C14 176.4(3)
C3 C2 C10 C11 -121.8(3)
C3 C2 C10 C15 59.5(4)
C3 C4 C5 C6 173.4(3)
C3 C4 C9 C8 -174.2(3)
C4 C5 C6 C7 0.9(6)
C5 C4 C9 C8 1.3(4)
C5 C6 C7 C8 0.9(6)
C6 C7 C8 C9 -1.6(6)
C7 C8 C9 C4 0.4(5)
C9 C4 C5 C6 -2.0(5)
C10 C2 C3 Sc1 176.6(2)
C10 C2 C3 C4 -0.5(4)
C10 C11 C12 C13 1.9(5)
C11 C10 C15 C14 -2.4(4)
C11 C12 C13 C14 -2.7(6)
C12 C13 C14 C15 1.0(6)
C13 C14 C15 C10 1.7(5)
C15 C10 C11 C12 0.7(5)
C16 Si1 N1 C1 -87.0(3)
C17 Si1 N1 C1 34.9(3)
C18 Si1 N1 C1 154.5(3)
C19 N2 C27 C28 155.8(3)
C19 N2 C27 C29 -82.7(3)
C19 N3 C24 C25 -165.1(3)
C19 N3 C24 C26 72.8(3)
C19 C20 C21 C22 -72.1(3)
C20 C21 C22 C23 177.2(3)
C24 N3 C19 Sc1 177.5(3)
C24 N3 C19 N2 -179.4(2)
C24 N3 C19 C20 4.2(4)
C27 N2 C19 Sc1 163.5(3)
C27 N2 C19 N3 160.2(2)
C27 N2 C19 C20 -23.3(4)
C30 C31 C32 Sc1 68.20(19)
C30 C31 C32 C33 0.8(3)
C30 C31 C32 C37 -173.5(3)
C31 C30 C34 Sc1 -65.48(19)
C31 C30 C34 C33 1.2(3)
C31 C30 C34 C39 175.6(3)
C31 C32 C33 Sc1 65.90(17)
C31 C32 C33 C34 0.0(3)
C31 C32 C33 C38 -169.5(3)
C32 C33 C34 Sc1 65.34(18)
C32 C33 C34 C30 -0.8(3)
C32 C33 C34 C39 -175.3(3)
C34 C30 C31 Sc1 66.81(18)
C34 C30 C31 C32 -1.2(3)
C34 C30 C31 C36 -178.2(2)
C35 C30 C31 Sc1 -115.9(3)
C35 C30 C31 C32 176.0(3)
C35 C30 C31 C36 -1.0(5)
C35 C30 C34 Sc1 117.3(3)
C35 C30 C34 C33 -176.0(3)
C35 C30 C34 C39 -1.7(4)
C36 C31 C32 Sc1 -114.9(3)
C36 C31 C32 C33 177.7(2)
C36 C31 C32 C37 3.4(4)
C37 C32 C33 Sc1 -119.8(3)
C37 C32 C33 C34 174.3(3)
C37 C32 C33 C38 4.8(4)
C38 C33 C34 Sc1 -125.0(3)
C38 C33 C34 C30 168.9(2)
C38 C33 C34 C39 -5.6(4)
K1 O2 C41 C40 40.3(3)
K1 O2 C42 C43 -42.9(3)
K1 O3 C43 C42 -52.2(3)
K1 O3 C44 C45 48.8(3)
K1 O4 C47 C46 47.4(3)
K1 O4 C48 C49 -47.7(4)
K1 O5 C49 C48 -47.1(4)
K1 O5 C50 C51 49.9(4)
K1 O6 C53 C52 36.8(3)
K1 O6 C54 C55 -56.5(3)
K1 O7 C55 C54 -41.3(3)
K1 O7 C56 C57 55.6(3)
K1 N4 C40 C41 46.2(3)
K1 N4 C46 C47 42.9(3)
K1 N4 C52 C53 51.7(3)
K1 N5 C45 C44 46.4(3)
K1 N5 C51 C50 45.1(4)
K1 N5 C57 C56 38.1(4)
O2 C42 C43 O3 63.6(3)
O3 C44 C45 N5 -66.8(4)
O4 C48 C49 O5 63.3(5)
O5 C50 C51 N5 -64.7(5)
O6 C54 C55 O7 66.4(3)
O7 C56 C57 N5 -64.0(4)
N4 C40 C41 O2 -58.0(3)
N4 C46 C47 O4 -62.7(4)
N4 C52 C53 O6 -61.3(4)
C40 N4 C46 C47 -76.3(3)
C40 N4 C52 C53 171.2(3)
C41 O2 C42 C43 168.3(3)
C42 O2 C41 C40 -173.2(2)
C43 O3 C44 C45 -179.5(3)
C44 O3 C43 C42 174.4(3)
C45 N5 C51 C50 162.9(3)
C45 N5 C57 C56 -79.0(4)
C46 N4 C40 C41 164.2(2)
C46 N4 C52 C53 -66.4(3)
C47 O4 C48 C49 176.6(4)
C48 O4 C47 C46 -177.8(3)
C49 O5 C50 C51 -179.1(4)
C50 O5 C49 C48 179.9(4)
C51 N5 C45 C44 -73.4(4)
C51 N5 C57 C56 159.6(3)
C52 N4 C40 C41 -72.2(3)
C52 N4 C46 C47 161.0(3)
C53 O6 C54 C55 165.1(3)
C54 O6 C53 C52 171.0(3)
C55 O7 C56 C57 -169.3(3)
C56 O7 C55 C54 -176.3(3)
C57 N5 C45 C44 165.2(3)
C57 N5 C51 C50 -76.3(4)
